data_1565276
loop_
_publ_author_name
'Tian, Yu'
'Yang, Jie'
'Gao, Mingxue'
'Liu, Zhenjiang'
'Zhao, M.'
'Fang, Manman'
'Li, Zhen'

_publ_section_title
;
 Organic Microporous Crystals Driven by Pure C-H&#x2027;&#x2027;&#x2027;\p
 Interactions with Vapors-Induced Crystal-to-Crystal Transformations
;
_journal_name_full 'Materials Horizons'
_journal_paper_doi 10.1039/D1MH01360B
_journal_year 2021
_chemical_formula_moiety '2(C18 H11 N O0.5 S)'
_chemical_formula_sum 'C36 H22 N2 O S2'
_chemical_formula_weight 562.67
_space_group_crystal_system orthorhombic
_space_group_IT_number 26
_space_group_name_Hall 'P 2c -2'
_space_group_name_H-M_alt 'P m c 21'
_atom_sites_solution_hydrogens geom
_atom_sites_solution_primary dual
_audit_block_doi 10.5517/ccdc.csd.cc261rxy
_audit_creation_date 2020-05-08
_audit_creation_method
;
Olex2 1.2
(compiled 2018.05.29 svn.r3508 for OlexSys, GUI svn.r5506)
;
_audit_update_record
;
2020-09-05 deposited with the CCDC.	2021-11-15 downloaded from the CCDC.
;
_cell_angle_alpha 90
_cell_angle_beta 90
_cell_angle_gamma 90
_cell_formula_units_Z 4
_cell_length_a 29.9077(2)
_cell_length_b 9.23090(10)
_cell_length_c 12.76950(10)
_cell_measurement_reflns_used 28606
_cell_measurement_temperature 293(2)
_cell_measurement_theta_max 72.7860
_cell_measurement_theta_min 4.5340
_cell_volume 3525.34(5)
_computing_cell_refinement 'CrysAlisPro 1.171.39.46e (Rigaku OD, 2018)'
_computing_data_collection 'CrysAlisPro 1.171.39.46e (Rigaku OD, 2018)'
_computing_data_reduction 'CrysAlisPro 1.171.39.46e (Rigaku OD, 2018)'
_computing_molecular_graphics 'Olex2 (Dolomanov et al., 2009)'
_computing_publication_material 'Olex2 (Dolomanov et al., 2009)'
_computing_structure_refinement 'ShelXL (Sheldrick, 2015)'
_computing_structure_solution 'ShelXT (Sheldrick, 2015)'
_diffrn_ambient_temperature 293(2)
_diffrn_detector 'CCD plate'
_diffrn_detector_area_resol_mean 5.1975
_diffrn_detector_type AtlasS2
_diffrn_measured_fraction_theta_full 0.998
_diffrn_measured_fraction_theta_max 0.998
_diffrn_measurement_details
;
List of Runs (angles in degrees, time in seconds):

  # Type    Start    End  Width  t~exp~   \w     \q     \k     \f   Frames
#--------------------------------------------------------------------------
  1  \w   -110.00 -13.00   1.00    4.45    --  -41.12 -57.00-120.00   97
  2  \w   -107.00 -17.00   1.00    4.45    --  -41.12 -37.00  60.00   90
  3  \w   -115.00 -18.00   1.00    4.45    --  -41.12 -37.00 -60.00   97
  4  \w    -68.00  32.00   1.00    4.45    --  -41.12  57.00  30.00  100
  5  \w     23.00  91.00   1.00    4.45    --   41.12-125.00 -30.00   68
  6  \w     58.00  85.00   1.00    4.45    --   41.12  77.00  60.00   27
  7  \w      2.00  80.00   1.00    4.45    --   41.12 -99.00 120.00   78
  8  \w      9.00  36.00   1.00    4.45    --   41.12  77.00  60.00   27
  9  \w      6.00  32.00   1.00    4.45    --   42.00  88.00 157.77   26
 10  \w     11.00  36.00   1.00    4.45    --   46.00  84.00  -3.40   25
 11  \w     11.00  36.00   1.00    4.45    --   46.00  84.00 129.46   25
 12  \w     11.00  36.00   1.00    4.45    --   46.00  84.00-128.15   25
 13  \w     18.00  45.00   1.00    4.45    --   50.00  82.00  77.53   27
 14  \w     25.00  51.00   1.00    4.45    --   58.00  77.00 -43.48   26
 15  \w     26.00  51.00   1.00    4.45    --   58.00  77.00  -5.91   25
 16  \w     85.00 132.00   1.00    4.45    --   58.00  77.00  -5.91   47
 17  \w     30.00  55.00   1.00    4.45    --   62.00  74.00  21.63   25
 18  \w     30.00  64.00   1.00    4.45    --   62.00  75.00  40.11   34
 19  \w     29.00  56.00   1.00    4.45    --   62.00  77.00 -91.09   27
 20  \w     30.00  56.00   1.00    4.45    --   62.00  75.00-113.50   26
 21  \w    111.00 137.00   1.00    4.45    --   62.00  74.00  21.63   26
 22  \w     89.00 115.00   1.00    4.45    --   62.00  77.00 -91.09   26
 23  \w    110.00 139.00   1.00    4.45    --   66.00  77.00  75.45   29
 24  \w     33.00  76.00   1.00    4.45    --   66.00  77.00 178.74   43
 25  \w     35.00  62.00   1.00    4.45    --   66.00  76.00 100.14   27
 26  \w     33.00  58.00   1.00    4.45    --   66.00  77.00  75.45   25
 27  \w     37.00  79.00   1.00    4.45    --   66.00  62.00 -18.62   42
 28  \w     35.00  65.00   1.00    4.45    --   66.00  75.00-155.19   30
 29  \w     38.00  87.00   1.00    4.45    --   70.00  76.00 133.41   49
 30  \w     50.00  82.00   1.00   17.78    --   82.00  74.00  98.26   32
 31  \w     73.00 100.00   1.00   17.78    --  105.32  77.00-120.00   27
 32  \w     38.00 137.00   1.00   17.78    --  105.32 -77.00  30.00   99
 33  \w     73.00 166.00   1.00   17.78    --  105.32  77.00  30.00   93
 34  \w    121.00 163.00   1.00   17.78    --  105.32  77.00 -30.00   42
 35  \w     23.00 109.00   1.00   17.78    --  105.32 -94.00-120.00   86
 36  \w     73.00  99.00   1.00   17.78    --  105.32  77.00 -30.00   26
 37  \w     76.00 103.00   1.00   17.78    --  105.32  61.00  30.00   27
 38  \w     77.00 102.00   1.00   17.78    --  105.32  61.00-150.00   25
 39  \w     76.00 135.00   1.00   17.78    --  105.32  61.00   0.00   59
 40  \w     76.00 160.00   1.00   17.78    --  105.32  61.00  90.00   84
 41  \w    112.00 173.00   1.00   17.78    --  105.32  77.00-150.00   61
 42  \w     78.00 107.00   1.00   17.78    --  105.32  61.00-120.00   29
 43  \w     73.00  99.00   1.00   17.78    --  105.32  77.00-150.00   26
 44  \w    125.00 150.00   1.00   17.78    --  105.32  61.00  60.00   25
 45  \w     76.00 103.00   1.00   17.78    --  105.32  61.00  60.00   27
 46  \w     73.00 150.00   1.00   17.78    --  105.32  77.00 120.00   77
 47  \w     73.00 169.00   1.00   17.78    --  105.32  77.00 150.00   96
 48  \w     73.00 178.00   1.00   17.78    --  105.32  77.00 -60.00  105
 49  \w    107.00 159.00   1.00   17.78    --  105.32  77.00-180.00   52
 50  \w     63.00 117.00   1.00   17.78    --  105.32-125.00  30.00   54
 51  \w     73.00  99.00   1.00   17.78    --  105.32  77.00-180.00   26
 52  \w     73.00 143.00   1.00   17.78    --  105.32  77.00   0.00   70
 53  \w     73.00 167.00   1.00   17.78    --  105.32  77.00 -90.00   94
 54  \w     76.00 102.00   1.00   17.78    --  105.32  61.00 120.00   26
 55  \w     76.00 112.00   1.00   17.78    --  105.32  61.00 -90.00   36
 56  \w    116.00 171.00   1.00   17.78    --  105.32  77.00-120.00   55
 57  \w    140.00 172.00   1.00   17.78    --  105.32 125.00 -60.00   32
 58  \w     91.00 117.00   1.00   17.78    --  105.32-125.00-180.00   26
 59  \w     33.00 114.00   1.00   17.78    --  105.32 -45.00-120.00   81
;
_diffrn_measurement_device 'four-circle diffractometer'
_diffrn_measurement_device_type 'SuperNova, Dual, Cu at home/near, AtlasS2'
_diffrn_measurement_method '\w scans'
_diffrn_orient_matrix_type 'CrysAlisPro convention (1999,Acta A55,543-557)'
_diffrn_orient_matrix_UB_11 0.0035665000
_diffrn_orient_matrix_UB_12 -0.0472009000
_diffrn_orient_matrix_UB_13 0.0667046000
_diffrn_orient_matrix_UB_21 -0.0095790000
_diffrn_orient_matrix_UB_22 -0.0206456000
_diffrn_orient_matrix_UB_23 -0.1524547000
_diffrn_orient_matrix_UB_31 0.1201057000
_diffrn_orient_matrix_UB_32 -0.0002432000
_diffrn_orient_matrix_UB_33 -0.0141257000
_diffrn_radiation_monochromator mirror
_diffrn_radiation_probe x-ray
_diffrn_radiation_type CuK\a
_diffrn_radiation_wavelength 1.54184
_diffrn_reflns_av_R_equivalents 0.0243
_diffrn_reflns_av_unetI/netI 0.0103
_diffrn_reflns_Laue_measured_fraction_full 0.998
_diffrn_reflns_Laue_measured_fraction_max 0.998
_diffrn_reflns_limit_h_max 35
_diffrn_reflns_limit_h_min -35
_diffrn_reflns_limit_k_max 11
_diffrn_reflns_limit_k_min -11
_diffrn_reflns_limit_l_max 15
_diffrn_reflns_limit_l_min -13
_diffrn_reflns_number 57365
_diffrn_reflns_point_group_measured_fraction_full 0.968
_diffrn_reflns_point_group_measured_fraction_max 0.968
_diffrn_reflns_theta_full 67.074
_diffrn_reflns_theta_max 67.074
_diffrn_reflns_theta_min 4.435
_diffrn_source 'micro-focus sealed X-ray tube'
_diffrn_source_type 'SuperNova (Cu) X-ray Source'
_exptl_absorpt_coefficient_mu 1.570
_exptl_absorpt_correction_T_max 1.00000
_exptl_absorpt_correction_T_min 0.50435
_exptl_absorpt_correction_type multi-scan
_exptl_absorpt_process_details
;
CrysAlisPro 1.171.39.46e (Rigaku Oxford Diffraction, 2018)
Empirical absorption correction using spherical harmonics,
 implemented in SCALE3 ABSPACK scaling algorithm.
;
_exptl_crystal_colour yellow
_exptl_crystal_colour_primary yellow
_exptl_crystal_density_diffrn 1.060
_exptl_crystal_description prism
_exptl_crystal_F_000 1168
_exptl_crystal_size_max 0.14
_exptl_crystal_size_mid 0.09
_exptl_crystal_size_min 0.08
_refine_diff_density_max 0.095
_refine_diff_density_min -0.130
_refine_diff_density_rms 0.035
_refine_ls_abs_structure_details
;
 Flack x determined using 2364 quotients [(I+)-(I-)]/[(I+)+(I-)]
 (Parsons, Flack and Wagner, Acta Cryst. B69 (2013) 249-259).
;
_refine_ls_abs_structure_Flack 0.008(5)
_refine_ls_extinction_method none
_refine_ls_goodness_of_fit_ref 1.039
_refine_ls_hydrogen_treatment constr
_refine_ls_matrix_type full
_refine_ls_number_parameters 373
_refine_ls_number_reflns 6210
_refine_ls_number_restraints 7
_refine_ls_restrained_S_all 1.041
_refine_ls_R_factor_all 0.0347
_refine_ls_R_factor_gt 0.0312
_refine_ls_shift/su_max 0.001
_refine_ls_shift/su_mean 0.000
_refine_ls_structure_factor_coef Fsqd
_refine_ls_weighting_details 'w=1/[\s^2^(Fo^2^)+(0.0567P)^2^+0.1171P] where P=(Fo^2^+2Fc^2^)/3'
_refine_ls_weighting_scheme calc
_refine_ls_wR_factor_gt 0.0883
_refine_ls_wR_factor_ref 0.0915
_reflns_Friedel_coverage 0.845
_reflns_Friedel_fraction_full 0.935
_reflns_Friedel_fraction_max 0.935
_reflns_number_gt 5596
_reflns_number_total 6210
_reflns_threshold_expression 'I > 2\s(I)'
_cod_data_source_file d1mh01360b2.cif
_cod_data_source_block ty-ml-6-0520
_cod_database_code 1565276
_shelx_shelxl_version_number 2014/7
_chemical_oxdiff_formula 'C36 H22 O1 N2 S2'
_shelx_space_group_comment
;
The symmetry employed for this shelxl refinement is uniquely defined
by the following loop, which should always be used as a source of
symmetry information in preference to the above space-group names.
They are only intended as comments.
;
_shelx_estimated_absorpt_t_max 0.885
_shelx_estimated_absorpt_t_min 0.810
_reflns_odcompleteness_completeness 99.92
_reflns_odcompleteness_iscentric 1
_reflns_odcompleteness_theta 66.97
_olex2_refinement_description
;
1. Fixed Uiso
 At 1.2 times of:
  All C(H) groups
2. Uiso/Uaniso restraints and constraints
Uanis(S1') \\sim Ueq: with sigma of 0.01 and sigma for terminal atoms of 0.02
3.a Aromatic/amide H refined with riding coordinates:
 C1(H1), C2(H2), C4(H4), C7(H7), C8(H8), C9(H9), C10(H10), C15(H15), C16(H16),
 C17(H17), C18(H18), C2'(H2'), C4'(H4'), C5'(H5'), C7'(H7'), C8'(H8'), C9'(H9'),
  C10'(H10'), C15'(H15'), C16'(H16'), C17'(H17'), C18'(H18')
;
_olex2_submission_special_instructions 'No special instructions were received'
_oxdiff_exptl_absorpt_empirical_details
;
Empirical correction (ABSPACK) includes:
- Absorption correction using spherical harmonics
- Frame scaling
;
_oxdiff_exptl_absorpt_empirical_full_max 2.043
_oxdiff_exptl_absorpt_empirical_full_min 0.580

loop_
_space_group_symop_operation_xyz
'x, y, z'
'-x, -y, z+1/2'
'x, -y, z+1/2'
'-x, y, z'

loop_
_atom_site_label
_atom_site_type_symbol
_atom_site_fract_x
_atom_site_fract_y
_atom_site_fract_z
_atom_site_U_iso_or_equiv
_atom_site_adp_type
_atom_site_occupancy
_atom_site_site_symmetry_order
_atom_site_calc_flag
_atom_site_refinement_flags_posn
_atom_site_refinement_flags_adp
_atom_site_refinement_flags_occupancy
_atom_site_disorder_assembly
_atom_site_disorder_group
S1 S 0.80199(3) 0.77144(10) 0.20435(6) 0.1049(3) Uani 1 1 d . . . . .
O1 O 1.0000 0.3826(3) 0.59748(16) 0.0698(6) Uani 1 2 d S T P . .
N1 N 0.86494(5) 0.61690(19) 0.35327(15) 0.0625(4) Uani 1 1 d . . . . .
C1 C 0.91896(6) 0.4100(3) 0.57054(17) 0.0702(6) Uani 1 1 d . . . . .
H1 H 0.9111 0.3566 0.6295 0.084 Uiso 1 1 calc R . . . .
C2 C 0.88737(6) 0.4720(3) 0.50658(18) 0.0685(6) Uani 1 1 d . . . . .
H2 H 0.8573 0.4624 0.5238 0.082 Uiso 1 1 calc R . . . .
C3 C 0.89903(6) 0.5485(2) 0.41700(16) 0.0582(5) Uani 1 1 d . . . . .
C4 C 0.94314(6) 0.5677(2) 0.38833(16) 0.0546(4) Uani 1 1 d . . . . .
H4 H 0.9508 0.6182 0.3279 0.066 Uiso 1 1 calc R . . . .
C5 C 0.97574(5) 0.5083(2) 0.45356(15) 0.0533(4) Uani 1 1 d . . . . .
C6 C 0.96348(6) 0.4318(2) 0.54208(17) 0.0607(5) Uani 1 1 d . . . . .
C7 C 0.86520(9) 0.8175(3) 0.4787(3) 0.0884(7) Uani 1 1 d . . . . .
H7 H 0.8862 0.7694 0.5198 0.106 Uiso 1 1 calc R . . . .
C8 C 0.84965(12) 0.9529(3) 0.5086(3) 0.1078(10) Uani 1 1 d . . . . .
H8 H 0.8612 0.9964 0.5684 0.129 Uiso 1 1 calc R . . . .
C9 C 0.81762(11) 1.0234(4) 0.4514(3) 0.1082(10) Uani 1 1 d . . . . .
H9 H 0.8072 1.1136 0.4729 0.130 Uiso 1 1 calc R . . . .
C10 C 0.80123(10) 0.9613(4) 0.3639(3) 0.1019(10) Uani 1 1 d . . . . .
H10 H 0.7785 1.0069 0.3269 0.122 Uiso 1 1 calc R . . . .
C11 C 0.81797(8) 0.8304(3) 0.3288(2) 0.0787(7) Uani 1 1 d . . . . .
C12 C 0.84948(6) 0.7540(2) 0.3877(2) 0.0668(5) Uani 1 1 d . . . . .
C13 C 0.83867(6) 0.5252(3) 0.28876(17) 0.0621(5) Uani 1 1 d . . . . .
C14 C 0.80693(6) 0.5836(3) 0.22083(19) 0.0741(6) Uani 1 1 d . . . . .
C15 C 0.78117(8) 0.4944(5) 0.1581(2) 0.0999(10) Uani 1 1 d . . . . .
H15 H 0.7593 0.5346 0.1153 0.120 Uiso 1 1 calc R . . . .
C16 C 0.78749(12) 0.3482(5) 0.1584(3) 0.1121(12) Uani 1 1 d . . . . .
H16 H 0.7705 0.2890 0.1150 0.135 Uiso 1 1 calc R . . . .
C17 C 0.81867(12) 0.2902(4) 0.2222(3) 0.1098(10) Uani 1 1 d . . . . .
H17 H 0.8234 0.1907 0.2218 0.132 Uiso 1 1 calc R . . . .
C18 C 0.84381(9) 0.3778(3) 0.2885(2) 0.0843(7) Uani 1 1 d . . . . .
H18 H 0.8645 0.3354 0.3335 0.101 Uiso 1 1 calc R . . . .
S1' S 0.70246(3) 0.22650(9) 0.45166(6) 0.0991(3) Uani 1 1 d . U . . .
O1' O 0.5000 0.5954(3) 0.84632(16) 0.0704(6) Uani 1 2 d S T P . .
N1' N 0.63562(5) 0.3680(2) 0.59967(14) 0.0633(4) Uani 1 1 d . . . . .
C1' C 0.52426(5) 0.4692(2) 0.70193(16) 0.0573(4) Uani 1 1 d . . . . .
C2' C 0.55703(6) 0.4110(2) 0.63618(16) 0.0570(5) Uani 1 1 d . . . . .
H2' H 0.5494 0.3607 0.5756 0.068 Uiso 1 1 calc R . . . .
C3' C 0.60111(6) 0.4311(2) 0.66457(16) 0.0598(5) Uani 1 1 d . . . . .
C4' C 0.61281(6) 0.5093(3) 0.75436(18) 0.0700(6) Uani 1 1 d . . . . .
H4' H 0.6429 0.5217 0.7706 0.084 Uiso 1 1 calc R . . . .
C5' C 0.58097(7) 0.5683(3) 0.81913(18) 0.0720(6) Uani 1 1 d . . . . .
H5' H 0.5887 0.6203 0.8789 0.086 Uiso 1 1 calc R . . . .
C6' C 0.53669(6) 0.5461(2) 0.79056(17) 0.0620(5) Uani 1 1 d . . . . .
C7' C 0.63713(8) 0.1637(3) 0.7220(2) 0.0848(7) Uani 1 1 d . . . . .
H7' H 0.6157 0.2090 0.7634 0.102 Uiso 1 1 calc R . . . .
C8' C 0.65345(11) 0.0290(3) 0.7506(3) 0.0992(9) Uani 1 1 d . . . . .
H8' H 0.6421 -0.0165 0.8100 0.119 Uiso 1 1 calc R . . . .
C9' C 0.68576(10) -0.0380(3) 0.6933(3) 0.0947(8) Uani 1 1 d . . . . .
H9' H 0.6967 -0.1280 0.7138 0.114 Uiso 1 1 calc R . . . .
C10' C 0.70197(9) 0.0279(3) 0.6056(3) 0.0883(8) Uani 1 1 d . . . . .
H10' H 0.7246 -0.0164 0.5671 0.106 Uiso 1 1 calc R . . . .
C11' C 0.68507(7) 0.1602(3) 0.57333(19) 0.0710(6) Uani 1 1 d . . . . .
C12' C 0.65256(6) 0.2315(2) 0.63196(18) 0.0644(5) Uani 1 1 d . . . . .
C13' C 0.66052(6) 0.4636(2) 0.53636(17) 0.0614(5) Uani 1 1 d . . . . .
C14' C 0.69362(6) 0.4122(3) 0.46847(18) 0.0692(6) Uani 1 1 d . . . . .
C15' C 0.71803(7) 0.5076(4) 0.4067(2) 0.0884(8) Uani 1 1 d . . . . .
H15' H 0.7411 0.4723 0.3650 0.106 Uiso 1 1 calc R . . . .
C16' C 0.70874(10) 0.6529(4) 0.4063(3) 0.0991(9) Uani 1 1 d . . . . .
H16' H 0.7247 0.7156 0.3633 0.119 Uiso 1 1 calc R . . . .
C17' C 0.67610(11) 0.7037(3) 0.4692(3) 0.0957(8) Uani 1 1 d . . . . .
H17' H 0.6695 0.8021 0.4687 0.115 Uiso 1 1 calc R . . . .
C18' C 0.65205(8) 0.6113(3) 0.5349(2) 0.0797(6) Uani 1 1 d . . . . .
H18' H 0.6300 0.6493 0.5784 0.096 Uiso 1 1 calc R . . . .

loop_
_atom_site_aniso_label
_atom_site_aniso_U_11
_atom_site_aniso_U_22
_atom_site_aniso_U_33
_atom_site_aniso_U_23
_atom_site_aniso_U_13
_atom_site_aniso_U_12
S1 0.1012(5) 0.1368(6) 0.0767(5) 0.0319(4) -0.0084(4) 0.0388(4)
O1 0.0487(9) 0.1085(15) 0.0522(12) 0.0245(11) 0.000 0.000
N1 0.0405(7) 0.0826(11) 0.0644(11) 0.0059(9) -0.0041(7) 0.0086(7)
C1 0.0499(10) 0.1042(15) 0.0565(13) 0.0236(11) 0.0101(9) -0.0006(10)
C2 0.0416(9) 0.1036(16) 0.0601(13) 0.0085(11) 0.0072(8) 0.0026(10)
C3 0.0430(9) 0.0779(12) 0.0538(11) 0.0045(9) -0.0008(8) 0.0067(8)
C4 0.0449(9) 0.0695(11) 0.0494(11) 0.0103(8) 0.0008(7) 0.0029(8)
C5 0.0409(8) 0.0726(10) 0.0464(10) 0.0061(8) 0.0021(8) -0.0008(8)
C6 0.0452(9) 0.0858(12) 0.0509(11) 0.0144(10) 0.0013(8) 0.0028(8)
C7 0.0852(15) 0.0916(16) 0.088(2) -0.0012(14) -0.0064(14) 0.0082(13)
C8 0.115(2) 0.101(2) 0.107(2) -0.0201(18) 0.0050(19) 0.0083(18)
C9 0.121(2) 0.0871(19) 0.116(3) 0.0063(19) 0.014(2) 0.0255(17)
C10 0.0912(18) 0.101(2) 0.114(3) 0.0310(19) 0.0161(18) 0.0349(15)
C11 0.0639(12) 0.0909(15) 0.0812(17) 0.0284(13) 0.0161(11) 0.0154(11)
C12 0.0480(9) 0.0801(13) 0.0723(15) 0.0109(11) 0.0108(9) 0.0057(9)
C13 0.0419(8) 0.0941(15) 0.0501(11) 0.0104(10) 0.0068(8) -0.0022(9)
C14 0.0426(9) 0.1269(19) 0.0530(13) 0.0127(13) 0.0042(8) 0.0045(10)
C15 0.0500(11) 0.189(3) 0.0612(16) 0.0004(19) -0.0068(11) -0.0096(17)
C16 0.095(2) 0.164(3) 0.078(2) -0.008(2) -0.0028(16) -0.054(2)
C17 0.129(3) 0.116(2) 0.084(2) -0.0012(18) -0.001(2) -0.042(2)
C18 0.0874(16) 0.0967(17) 0.0687(16) 0.0072(13) -0.0078(13) -0.0081(13)
S1' 0.1026(5) 0.1210(6) 0.0738(5) -0.0129(4) 0.0206(4) 0.0317(4)
O1' 0.0526(10) 0.1072(15) 0.0513(12) -0.0222(11) 0.000 0.000
N1' 0.0427(7) 0.0837(11) 0.0633(11) -0.0046(9) 0.0030(7) 0.0044(7)
C1' 0.0428(9) 0.0811(12) 0.0480(11) -0.0033(9) -0.0020(8) 0.0003(8)
C2' 0.0477(9) 0.0756(11) 0.0476(11) -0.0081(9) -0.0010(8) -0.0003(8)
C3' 0.0432(9) 0.0843(13) 0.0518(12) -0.0028(10) 0.0004(8) 0.0047(8)
C4' 0.0448(9) 0.1052(15) 0.0601(13) -0.0098(12) -0.0065(9) 0.0005(10)
C5' 0.0529(10) 0.1052(16) 0.0578(13) -0.0184(11) -0.0096(9) -0.0012(10)
C6' 0.0487(9) 0.0867(13) 0.0505(12) -0.0105(10) -0.0007(8) 0.0004(9)
C7' 0.0826(14) 0.0870(15) 0.0847(19) -0.0042(13) 0.0105(13) 0.0034(12)
C8' 0.111(2) 0.0905(18) 0.096(2) 0.0155(15) 0.0064(17) -0.0001(16)
C9' 0.109(2) 0.0748(15) 0.100(2) -0.0092(15) -0.0041(17) 0.0118(13)
C10' 0.0804(15) 0.0886(16) 0.096(2) -0.0219(15) -0.0027(14) 0.0126(13)
C11' 0.0583(10) 0.0860(14) 0.0689(15) -0.0180(11) -0.0065(10) 0.0051(10)
C12' 0.0484(9) 0.0783(12) 0.0666(14) -0.0090(10) -0.0057(9) -0.0022(9)
C13' 0.0415(8) 0.0907(14) 0.0521(12) -0.0052(10) -0.0070(8) -0.0060(8)
C14' 0.0409(8) 0.1120(17) 0.0549(13) -0.0042(12) -0.0067(9) -0.0005(9)
C15' 0.0482(10) 0.153(3) 0.0641(15) 0.0037(16) 0.0045(10) -0.0126(14)
C16' 0.0785(16) 0.137(3) 0.0817(19) 0.0113(18) 0.0011(15) -0.0348(18)
C17' 0.107(2) 0.0933(18) 0.087(2) -0.0019(15) -0.0025(18) -0.0237(15)
C18' 0.0765(14) 0.0901(15) 0.0725(16) -0.0096(13) 0.0067(12) -0.0085(12)

loop_
_atom_type_symbol
_atom_type_description
_atom_type_scat_dispersion_real
_atom_type_scat_dispersion_imag
_atom_type_scat_source
C C 0.0181 0.0091 'International Tables Vol C Tables 4.2.6.8 and 6.1.1.4'
H H 0.0000 0.0000 'International Tables Vol C Tables 4.2.6.8 and 6.1.1.4'
N N 0.0311 0.0180 'International Tables Vol C Tables 4.2.6.8 and 6.1.1.4'
O O 0.0492 0.0322 'International Tables Vol C Tables 4.2.6.8 and 6.1.1.4'
S S 0.3331 0.5567 'International Tables Vol C Tables 4.2.6.8 and 6.1.1.4'

loop_
_geom_angle_atom_site_label_1
_geom_angle_atom_site_label_2
_geom_angle_atom_site_label_3
_geom_angle
_geom_angle_site_symmetry_1
_geom_angle_site_symmetry_3
_geom_angle_publ_flag
C11 S1 C14 100.15(12) . . ?
C6 O1 C6 104.8(2) . 4_755 ?
C12 N1 C3 116.37(18) . . ?
C12 N1 C13 122.16(16) . . ?
C13 N1 C3 117.12(17) . . ?
C2 C1 H1 121.9 . . ?
C2 C1 C6 116.22(19) . . ?
C6 C1 H1 121.9 . . ?
C1 C2 H2 119.0 . . ?
C1 C2 C3 121.91(18) . . ?
C3 C2 H2 119.0 . . ?
C2 C3 N1 120.48(16) . . ?
C4 C3 N1 117.88(17) . . ?
C4 C3 C2 121.57(18) . . ?
C3 C4 H4 121.3 . . ?
C3 C4 C5 117.34(17) . . ?
C5 C4 H4 121.3 . . ?
C4 C5 C5 134.35(10) . 4_755 ?
C6 C5 C4 120.25(16) . . ?
C6 C5 C5 105.39(10) . 4_755 ?
O1 C6 C1 125.13(19) . . ?
O1 C6 C5 112.18(16) . . ?
C5 C6 C1 122.68(18) . . ?
C8 C7 H7 120.0 . . ?
C12 C7 H7 120.0 . . ?
C12 C7 C8 119.9(3) . . ?
C7 C8 H8 119.5 . . ?
C9 C8 C7 121.1(3) . . ?
C9 C8 H8 119.5 . . ?
C8 C9 H9 120.2 . . ?
C10 C9 C8 119.6(3) . . ?
C10 C9 H9 120.2 . . ?
C9 C10 H10 119.7 . . ?
C9 C10 C11 120.6(3) . . ?
C11 C10 H10 119.7 . . ?
C10 C11 S1 118.0(2) . . ?
C10 C11 C12 120.7(3) . . ?
C12 C11 S1 121.2(2) . . ?
C7 C12 N1 121.9(2) . . ?
C7 C12 C11 117.9(2) . . ?
C11 C12 N1 120.2(2) . . ?
C14 C13 N1 120.5(2) . . ?
C18 C13 N1 122.1(2) . . ?
C18 C13 C14 117.3(2) . . ?
C13 C14 S1 121.0(2) . . ?
C15 C14 S1 118.2(2) . . ?
C15 C14 C13 120.6(3) . . ?
C14 C15 H15 119.6 . . ?
C16 C15 C14 120.7(3) . . ?
C16 C15 H15 119.6 . . ?
C15 C16 H16 120.3 . . ?
C17 C16 C15 119.4(3) . . ?
C17 C16 H16 120.3 . . ?
C16 C17 H17 119.6 . . ?
C16 C17 C18 120.7(4) . . ?
C18 C17 H17 119.6 . . ?
C13 C18 C17 121.2(3) . . ?
C13 C18 H18 119.4 . . ?
C17 C18 H18 119.4 . . ?
C14' S1' C11' 100.91(12) . . ?
C6' O1' C6' 104.8(2) 4_655 . ?
C12' N1' C3' 116.47(17) . . ?
C13' N1' C3' 116.98(17) . . ?
C13' N1' C12' 122.26(16) . . ?
C2' C1' C1' 134.52(11) . 4_655 ?
C6' C1' C1' 105.55(11) . 4_655 ?
C6' C1' C2' 119.93(16) . . ?
C1' C2' H2' 121.3 . . ?
C3' C2' C1' 117.43(18) . . ?
C3' C2' H2' 121.3 . . ?
C2' C3' N1' 118.51(18) . . ?
C2' C3' C4' 121.55(18) . . ?
C4' C3' N1' 119.94(16) . . ?
C3' C4' H4' 119.2 . . ?
C5' C4' C3' 121.64(18) . . ?
C5' C4' H4' 119.2 . . ?
C4' C5' H5' 121.8 . . ?
C4' C5' C6' 116.4(2) . . ?
C6' C5' H5' 121.8 . . ?
O1' C6' C1' 112.06(16) . . ?
O1' C6' C5' 124.88(19) . . ?
C1' C6' C5' 123.06(19) . . ?
C8' C7' H7' 119.8 . . ?
C8' C7' C12' 120.4(3) . . ?
C12' C7' H7' 119.8 . . ?
C7' C8' H8' 119.4 . . ?
C9' C8' C7' 121.1(3) . . ?
C9' C8' H8' 119.4 . . ?
C8' C9' H9' 120.3 . . ?
C8' C9' C10' 119.4(3) . . ?
C10' C9' H9' 120.3 . . ?
C9' C10' H10' 119.7 . . ?
C9' C10' C11' 120.5(2) . . ?
C11' C10' H10' 119.7 . . ?
C10' C11' S1' 117.69(19) . . ?
C10' C11' C12' 120.8(2) . . ?
C12' C11' S1' 121.30(19) . . ?
C7' C12' N1' 121.5(2) . . ?
C7' C12' C11' 117.7(2) . . ?
C11' C12' N1' 120.9(2) . . ?
C14' C13' N1' 121.2(2) . . ?
C18' C13' N1' 121.8(2) . . ?
C18' C13' C14' 117.0(2) . . ?
C13' C14' S1' 121.02(19) . . ?
C15' C14' S1' 118.2(2) . . ?
C15' C14' C13' 120.6(3) . . ?
C14' C15' H15' 119.5 . . ?
C16' C15' C14' 121.1(3) . . ?
C16' C15' H15' 119.5 . . ?
C15' C16' H16' 120.5 . . ?
C17' C16' C15' 119.0(3) . . ?
C17' C16' H16' 120.5 . . ?
C16' C17' H17' 119.4 . . ?
C16' C17' C18' 121.3(3) . . ?
C18' C17' H17' 119.4 . . ?
C13' C18' C17' 120.9(3) . . ?
C13' C18' H18' 119.5 . . ?
C17' C18' H18' 119.5 . . ?

loop_
_geom_bond_atom_site_label_1
_geom_bond_atom_site_label_2
_geom_bond_distance
_geom_bond_site_symmetry_2
_geom_bond_publ_flag
S1 C11 1.746(3) . ?
S1 C14 1.753(3) . ?
O1 C6 1.378(2) . ?
O1 C6 1.378(2) 4_755 ?
N1 C3 1.449(2) . ?
N1 C12 1.417(3) . ?
N1 C13 1.418(3) . ?
C1 H1 0.9300 . ?
C1 C2 1.374(3) . ?
C1 C6 1.395(3) . ?
C2 H2 0.9300 . ?
C2 C3 1.389(3) . ?
C3 C4 1.380(2) . ?
C4 H4 0.9300 . ?
C4 C5 1.395(3) . ?
C5 C5 1.451(3) 4_755 ?
C5 C6 1.382(3) . ?
C7 H7 0.9300 . ?
C7 C8 1.387(4) . ?
C7 C12 1.383(4) . ?
C8 H8 0.9300 . ?
C8 C9 1.369(5) . ?
C9 H9 0.9300 . ?
C9 C10 1.348(5) . ?
C10 H10 0.9300 . ?
C10 C11 1.383(4) . ?
C11 C12 1.397(3) . ?
C13 C14 1.394(3) . ?
C13 C18 1.370(4) . ?
C14 C15 1.383(4) . ?
C15 H15 0.9300 . ?
C15 C16 1.363(5) . ?
C16 H16 0.9300 . ?
C16 C17 1.349(5) . ?
C17 H17 0.9300 . ?
C17 C18 1.392(4) . ?
C18 H18 0.9300 . ?
S1' C11' 1.749(3) . ?
S1' C14' 1.748(3) . ?
O1' C6' 1.385(2) 4_655 ?
O1' C6' 1.385(2) . ?
N1' C3' 1.446(2) . ?
N1' C12' 1.419(3) . ?
N1' C13' 1.410(3) . ?
C1' C1' 1.451(3) 4_655 ?
C1' C2' 1.398(3) . ?
C1' C6' 1.387(3) . ?
C2' H2' 0.9300 . ?
C2' C3' 1.380(3) . ?
C3' C4' 1.400(3) . ?
C4' H4' 0.9300 . ?
C4' C5' 1.374(3) . ?
C5' H5' 0.9300 . ?
C5' C6' 1.389(3) . ?
C7' H7' 0.9300 . ?
C7' C8' 1.385(4) . ?
C7' C12' 1.388(4) . ?
C8' H8' 0.9300 . ?
C8' C9' 1.361(4) . ?
C9' H9' 0.9300 . ?
C9' C10' 1.364(4) . ?
C10' H10' 0.9300 . ?
C10' C11' 1.384(4) . ?
C11' C12' 1.393(3) . ?
C13' C14' 1.399(3) . ?
C13' C18' 1.387(4) . ?
C14' C15' 1.389(4) . ?
C15' H15' 0.9300 . ?
C15' C16' 1.370(5) . ?
C16' H16' 0.9300 . ?
C16' C17' 1.348(5) . ?
C17' H17' 0.9300 . ?
C17' C18' 1.397(4) . ?
C18' H18' 0.9300 . ?

loop_
_geom_torsion_atom_site_label_1
_geom_torsion_atom_site_label_2
_geom_torsion_atom_site_label_3
_geom_torsion_atom_site_label_4
_geom_torsion
_geom_torsion_site_symmetry_1
_geom_torsion_site_symmetry_2
_geom_torsion_site_symmetry_3
_geom_torsion_site_symmetry_4
_geom_torsion_publ_flag
S1 C11 C12 N1 -8.0(3) . . . . ?
S1 C11 C12 C7 171.02(19) . . . . ?
S1 C14 C15 C16 172.0(2) . . . . ?
N1 C3 C4 C5 176.45(18) . . . . ?
N1 C13 C14 S1 5.8(3) . . . . ?
N1 C13 C14 C15 -179.8(2) . . . . ?
N1 C13 C18 C17 -177.9(2) . . . . ?
C1 C2 C3 N1 -177.8(2) . . . . ?
C1 C2 C3 C4 -0.8(4) . . . . ?
C2 C1 C6 O1 177.9(2) . . . . ?
C2 C1 C6 C5 -1.4(4) . . . . ?
C2 C3 C4 C5 -0.6(3) . . . . ?
C3 N1 C12 C7 -1.6(3) . . . . ?
C3 N1 C12 C11 177.39(18) . . . . ?
C3 N1 C13 C14 -176.36(17) . . . . ?
C3 N1 C13 C18 2.3(3) . . . . ?
C3 C4 C5 C5 -177.50(12) . . . 4_755 ?
C3 C4 C5 C6 1.0(3) . . . . ?
C4 C5 C6 O1 -179.3(2) . . . . ?
C4 C5 C6 C1 0.0(3) . . . . ?
C5 C5 C6 O1 -0.5(2) 4_755 . . . ?
C5 C5 C6 C1 178.9(2) 4_755 . . . ?
C6 O1 C6 C1 -178.63(16) 4_755 . . . ?
C6 O1 C6 C5 0.7(3) 4_755 . . . ?
C6 C1 C2 C3 1.7(4) . . . . ?
C7 C8 C9 C10 -0.8(5) . . . . ?
C8 C7 C12 N1 179.0(3) . . . . ?
C8 C7 C12 C11 -0.1(4) . . . . ?
C8 C9 C10 C11 -3.1(5) . . . . ?
C9 C10 C11 S1 -169.5(3) . . . . ?
C9 C10 C11 C12 5.4(4) . . . . ?
C10 C11 C12 N1 177.2(2) . . . . ?
C10 C11 C12 C7 -3.8(4) . . . . ?
C11 S1 C14 C13 -31.1(2) . . . . ?
C11 S1 C14 C15 154.30(19) . . . . ?
C12 N1 C3 C2 81.9(2) . . . . ?
C12 N1 C3 C4 -95.2(2) . . . . ?
C12 N1 C13 C14 27.9(3) . . . . ?
C12 N1 C13 C18 -153.5(2) . . . . ?
C12 C7 C8 C9 2.4(5) . . . . ?
C13 N1 C3 C2 -75.2(3) . . . . ?
C13 N1 C3 C4 107.7(2) . . . . ?
C13 N1 C12 C7 154.3(2) . . . . ?
C13 N1 C12 C11 -26.7(3) . . . . ?
C13 C14 C15 C16 -2.6(4) . . . . ?
C14 S1 C11 C10 -152.8(2) . . . . ?
C14 S1 C11 C12 32.3(2) . . . . ?
C14 C13 C18 C17 0.7(4) . . . . ?
C14 C15 C16 C17 1.3(5) . . . . ?
C15 C16 C17 C18 1.0(5) . . . . ?
C16 C17 C18 C13 -2.1(5) . . . . ?
C18 C13 C14 S1 -172.89(18) . . . . ?
C18 C13 C14 C15 1.5(3) . . . . ?
S1' C11' C12' N1' -6.3(3) . . . . ?
S1' C11' C12' C7' 173.11(18) . . . . ?
S1' C14' C15' C16' 171.6(2) . . . . ?
N1' C3' C4' C5' -178.6(2) . . . . ?
N1' C13' C14' S1' 5.1(3) . . . . ?
N1' C13' C14' C15' -179.79(19) . . . . ?
N1' C13' C18' C17' -177.9(2) . . . . ?
C1' C1' C2' C3' -178.16(12) 4_655 . . . ?
C1' C1' C6' O1' -0.3(2) 4_655 . . . ?
C1' C1' C6' C5' 179.0(2) 4_655 . . . ?
C1' C2' C3' N1' 178.05(18) . . . . ?
C1' C2' C3' C4' -1.4(3) . . . . ?
C2' C1' C6' O1' -179.9(2) . . . . ?
C2' C1' C6' C5' -0.6(3) . . . . ?
C2' C3' C4' C5' 0.8(4) . . . . ?
C3' N1' C12' C7' -0.9(3) . . . . ?
C3' N1' C12' C11' 178.43(18) . . . . ?
C3' N1' C13' C14' -177.94(17) . . . . ?
C3' N1' C13' C18' -0.9(3) . . . . ?
C3' C4' C5' C6' -0.1(4) . . . . ?
C4' C5' C6' O1' 179.2(2) . . . . ?
C4' C5' C6' C1' 0.0(4) . . . . ?
C6' O1' C6' C1' 0.5(3) 4_655 . . . ?
C6' O1' C6' C5' -178.80(16) 4_655 . . . ?
C6' C1' C2' C3' 1.3(3) . . . . ?
C7' C8' C9' C10' -0.8(5) . . . . ?
C8' C7' C12' N1' 178.5(2) . . . . ?
C8' C7' C12' C11' -0.8(4) . . . . ?
C8' C9' C10' C11' -1.5(4) . . . . ?
C9' C10' C11' S1' -172.1(2) . . . . ?
C9' C10' C11' C12' 2.7(4) . . . . ?
C10' C11' C12' N1' 179.2(2) . . . . ?
C10' C11' C12' C7' -1.4(3) . . . . ?
C11' S1' C14' C13' -28.42(19) . . . . ?
C11' S1' C14' C15' 156.36(18) . . . . ?
C12' N1' C3' C2' -96.3(2) . . . . ?
C12' N1' C3' C4' 83.2(3) . . . . ?
C12' N1' C13' C14' 26.2(3) . . . . ?
C12' N1' C13' C18' -156.8(2) . . . . ?
C12' C7' C8' C9' 2.0(5) . . . . ?
C13' N1' C3' C2' 106.4(2) . . . . ?
C13' N1' C3' C4' -74.1(3) . . . . ?
C13' N1' C12' C7' 155.1(2) . . . . ?
C13' N1' C12' C11' -25.5(3) . . . . ?
C13' C14' C15' C16' -3.6(4) . . . . ?
C14' S1' C11' C10' -156.3(2) . . . . ?
C14' S1' C11' C12' 29.0(2) . . . . ?
C14' C13' C18' C17' -0.7(3) . . . . ?
C14' C15' C16' C17' 1.7(4) . . . . ?
C15' C16' C17' C18' 0.6(5) . . . . ?
C16' C17' C18' C13' -1.1(4) . . . . ?
C18' C13' C14' S1' -172.08(17) . . . . ?
C18' C13' C14' C15' 3.0(3) . . . . ?

loop_
_smtbx_masks_void_nr
_smtbx_masks_void_average_x
_smtbx_masks_void_average_y
_smtbx_masks_void_average_z
_smtbx_masks_void_volume
_smtbx_masks_void_count_electrons
_smtbx_masks_void_content
1 0.000 0.000 -0.941 518.7 104.3 ?
2 0.500 0.000 -0.574 521.0 108.3 ?
